data_4032511
loop_
_publ_author_name
'Zheng, Long-Sheng'
'Llopis, Quentin'
'Echeverria, Pierre-Georges'
'F\'erard, Charl\`ene'
'Guillamot, G\'erard'
'Phansavath, Phannarath'
'Ratovelomanana-Vidal, Virginie'

_publ_section_title
;
 Asymmetric Transfer Hydrogenation of (Hetero)arylketones with Tethered
 Rh(III)-N-(p-Tolylsulfonyl)-1,2-diphenylethylene-1,2-diamine Complexes:
 Scope and Limitations.
;
_journal_issue 11
_journal_name_full 'The Journal of organic chemistry'
_journal_page_first 5607
_journal_page_last 5615
_journal_paper_doi 10.1021/acs.joc.7b00436
_journal_volume 82
_journal_year 2017
_chemical_absolute_configuration rm
_chemical_formula_moiety 'C38 H40 Cl N2 O2 Rh S'
_chemical_formula_sum 'C38 H40 Cl N2 O2 Rh S'
_chemical_formula_weight 727.14
_space_group_crystal_system tetragonal
_space_group_IT_number 79
_space_group_name_Hall 'I 4'
_space_group_name_H-M_alt 'I 4'
_symmetry_space_group_name_Hall 'I 4'
_symmetry_space_group_name_H-M 'I 4'
_atom_sites_solution_hydrogens geom
_atom_sites_solution_primary dual
_atom_sites_solution_secondary dual
_audit_creation_method SHELXL-2014/7
_cell_angle_alpha 90
_cell_angle_beta 90
_cell_angle_gamma 90
_cell_formula_units_Z 8
_cell_length_a 28.8531(6)
_cell_length_b 28.8531(6)
_cell_length_c 10.2856(2)
_cell_measurement_reflns_used 9882
_cell_measurement_temperature 200(2)
_cell_measurement_theta_max 28.96
_cell_measurement_theta_min 2.53
_cell_volume 8562.8(3)
_computing_cell_refinement 'Bruker SAINT'
_computing_data_collection 'Bruker Apex2'
_computing_data_reduction 'Bruker SAINT'
_computing_molecular_graphics 'DIAMOND (Brandenburg, 2006)'
_computing_publication_material 'WinGX publication routines (Farrugia, 2012)'
_computing_structure_refinement 'SHELXL-2014/7 (Sheldrick, 2014)'
_computing_structure_solution 'SHELXT-2014 (Sheldrick, 2014)'
_diffrn_ambient_temperature 200(2)
_diffrn_measured_fraction_theta_full 0.998
_diffrn_measured_fraction_theta_max 0.999
_diffrn_measurement_device_type 'Bruker APEX-II CCD'
_diffrn_measurement_method '\f and \w scans'
_diffrn_radiation_type MoK\a
_diffrn_radiation_wavelength 0.71073
_diffrn_reflns_av_R_equivalents 0.0324
_diffrn_reflns_av_unetI/netI 0.0377
_diffrn_reflns_Laue_measured_fraction_full 0.998
_diffrn_reflns_Laue_measured_fraction_max 0.999
_diffrn_reflns_limit_h_max 38
_diffrn_reflns_limit_h_min -25
_diffrn_reflns_limit_k_max 40
_diffrn_reflns_limit_k_min -40
_diffrn_reflns_limit_l_max 14
_diffrn_reflns_limit_l_min -14
_diffrn_reflns_number 51313
_diffrn_reflns_point_group_measured_fraction_full 0.999
_diffrn_reflns_point_group_measured_fraction_max 0.999
_diffrn_reflns_theta_full 25.242
_diffrn_reflns_theta_max 30.049
_diffrn_reflns_theta_min 2.102
_diffrn_source 'fine-focus sealed tube'
_exptl_absorpt_coefficient_mu 0.539
_exptl_absorpt_correction_T_max 0.746
_exptl_absorpt_correction_T_min 0.663
_exptl_absorpt_correction_type multi-scan
_exptl_absorpt_process_details
;
SADABS, Bruker AXS Inc., Madison, 
Wisconsin, USA. 
;
_exptl_crystal_colour orange
_exptl_crystal_density_diffrn 1.128
_exptl_crystal_density_method 'not measured'
_exptl_crystal_description needle
_exptl_crystal_F_000 3008
_exptl_crystal_size_max 0.33
_exptl_crystal_size_mid 0.13
_exptl_crystal_size_min 0.13
_refine_diff_density_max 1.021
_refine_diff_density_min -1.064
_refine_diff_density_rms 0.077
_refine_ls_abs_structure_details
;
 Flack x determined using 4026 quotients [(I+)-(I-)]/[(I+)+(I-)]
 (Parsons, Flack and Wagner, Acta Cryst. B69 (2013) 249-259).
;
_refine_ls_abs_structure_Flack 0.011(7)
_refine_ls_extinction_method none
_refine_ls_goodness_of_fit_ref 1.060
_refine_ls_hydrogen_treatment constr
_refine_ls_matrix_type full
_refine_ls_number_parameters 412
_refine_ls_number_reflns 12529
_refine_ls_number_restraints 1
_refine_ls_restrained_S_all 1.060
_refine_ls_R_factor_all 0.0724
_refine_ls_R_factor_gt 0.0522
_refine_ls_shift/su_max 0.015
_refine_ls_shift/su_mean 0.000
_refine_ls_structure_factor_coef Fsqd
_refine_ls_weighting_details 'w=1/[\s^2^(Fo^2^)+(0.0428P)^2^+19.7641P] where P=(Fo^2^+2Fc^2^)/3'
_refine_ls_weighting_scheme calc
_refine_ls_wR_factor_gt 0.1110
_refine_ls_wR_factor_ref 0.1212
_reflns_Friedel_coverage 0.902
_reflns_Friedel_fraction_full 1.000
_reflns_Friedel_fraction_max 0.999
_reflns_number_gt 10170
_reflns_number_total 12529
_reflns_threshold_expression 'I > 2\s(I)'
_cod_data_source_file jo7b00436_si_002.cif
_cod_data_source_block shelx
_cod_depositor_comments 'Adding full bibliography for 4032511.cif.'
_cod_original_cell_volume 8562.8(4)
_cod_database_code 4032511
_shelx_shelxl_version_number 2014/7
_shelx_space_group_comment
;
The symmetry employed for this shelxl refinement is uniquely defined
by the following loop, which should always be used as a source of
symmetry information in preference to the above space-group names.
They are only intended as comments.
;

loop_
_space_group_symop_operation_xyz
'x, y, z'
'-x, -y, z'
'-y, x, z'
'y, -x, z'
'x+1/2, y+1/2, z+1/2'
'-x+1/2, -y+1/2, z+1/2'
'-y+1/2, x+1/2, z+1/2'
'y+1/2, -x+1/2, z+1/2'

loop_
_atom_site_label
_atom_site_type_symbol
_atom_site_fract_x
_atom_site_fract_y
_atom_site_fract_z
_atom_site_U_iso_or_equiv
_atom_site_adp_type
_atom_site_occupancy
_atom_site_site_symmetry_order
_atom_site_calc_flag
_atom_site_refinement_flags_posn
_atom_site_refinement_flags_adp
Rh1 Rh 0.34112(2) 0.76102(2) 0.66208(5) 0.03962(11) Uani 1 1 d . .
Cl1 Cl 0.32969(6) 0.71493(6) 0.85444(15) 0.0594(4) Uani 1 1 d . .
S1 S 0.34519(5) 0.83957(6) 0.88944(13) 0.0407(3) Uani 1 1 d . .
O1 O 0.29647(12) 0.83080(16) 0.8724(4) 0.0512(10) Uani 1 1 d . .
O2 O 0.36595(14) 0.82893(17) 1.0131(4) 0.0515(10) Uani 1 1 d . .
N1 N 0.40979(13) 0.73700(14) 0.6810(4) 0.0345(9) Uani 1 1 d . .
H1A H 0.4114 0.7219 0.7685 0.041 Uiso 1 1 calc R U
N2 N 0.37261(14) 0.81631(16) 0.7704(4) 0.0343(9) Uani 1 1 d . .
C1 C 0.44134(15) 0.77746(17) 0.6883(4) 0.0316(10) Uani 1 1 d . .
H1 H 0.4396 0.7946 0.6039 0.038 Uiso 1 1 calc R U
C2 C 0.42245(17) 0.80902(19) 0.7962(4) 0.0347(11) Uani 1 1 d . .
H2 H 0.4256 0.7924 0.8811 0.042 Uiso 1 1 calc R U
C3 C 0.49147(16) 0.76341(18) 0.7115(5) 0.0328(10) Uani 1 1 d . .
C4 C 0.52654(18) 0.7804(2) 0.6341(5) 0.0444(13) Uani 1 1 d . .
H4 H 0.5190 0.8002 0.5635 0.053 Uiso 1 1 calc R U
C5 C 0.57259(18) 0.7692(2) 0.6569(9) 0.0600(16) Uani 1 1 d . .
H5 H 0.5962 0.7814 0.6023 0.072 Uiso 1 1 calc R U
C6 C 0.5841(2) 0.7406(3) 0.7582(7) 0.0591(17) Uani 1 1 d . .
H6 H 0.6156 0.7333 0.7750 0.071 Uiso 1 1 calc R U
C7 C 0.5497(2) 0.7226(3) 0.8351(6) 0.0561(16) Uani 1 1 d . .
H7 H 0.5576 0.7023 0.9043 0.067 Uiso 1 1 calc R U
C8 C 0.5037(2) 0.7337(2) 0.8132(5) 0.0513(15) Uani 1 1 d . .
H8 H 0.4803 0.7211 0.8676 0.062 Uiso 1 1 calc R U
C9 C 0.45080(16) 0.85317(19) 0.8028(5) 0.0356(11) Uani 1 1 d . .
C10 C 0.4822(2) 0.8590(3) 0.9029(8) 0.0625(18) Uani 1 1 d . .
H10 H 0.4856 0.8357 0.9675 0.075 Uiso 1 1 calc R U
C11 C 0.5088(3) 0.8991(3) 0.9086(10) 0.083(3) Uani 1 1 d . .
H11 H 0.5310 0.9026 0.9759 0.099 Uiso 1 1 calc R U
C12 C 0.5033(3) 0.9336(3) 0.8184(10) 0.076(2) Uani 1 1 d . .
H12 H 0.5209 0.9612 0.8252 0.092 Uiso 1 1 calc R U
C13 C 0.4724(2) 0.9282(2) 0.7188(7) 0.0555(16) Uani 1 1 d . .
H13 H 0.4685 0.9520 0.6558 0.067 Uiso 1 1 calc R U
C14 C 0.44664(19) 0.8875(2) 0.7109(6) 0.0442(13) Uani 1 1 d . .
H14 H 0.4257 0.8834 0.6404 0.053 Uiso 1 1 calc R U
C15 C 0.4227(2) 0.7007(2) 0.5870(5) 0.0414(12) Uani 1 1 d . .
H15A H 0.4007 0.6745 0.5953 0.050 Uiso 1 1 calc R U
H15B H 0.4540 0.6890 0.6088 0.050 Uiso 1 1 calc R U
C16 C 0.4226(2) 0.71754(19) 0.4475(5) 0.0408(12) Uani 1 1 d . .
C17 C 0.4623(2) 0.7099(2) 0.3756(6) 0.0492(14) Uani 1 1 d . .
H17 H 0.4878 0.6947 0.4157 0.059 Uiso 1 1 calc R U
C18 C 0.4663(3) 0.7234(3) 0.2476(6) 0.0611(18) Uani 1 1 d . .
C19 C 0.4289(3) 0.7459(3) 0.1905(6) 0.0634(18) Uani 1 1 d . .
H19 H 0.4307 0.7552 0.1020 0.076 Uiso 1 1 calc R U
C20 C 0.3896(2) 0.7548(2) 0.2600(6) 0.0514(15) Uani 1 1 d . .
H20 H 0.3649 0.7711 0.2196 0.062 Uiso 1 1 calc R U
C21 C 0.38496(19) 0.74059(19) 0.3892(5) 0.0399(12) Uani 1 1 d . .
C22 C 0.5103(3) 0.7137(3) 0.1710(9) 0.091(3) Uani 1 1 d . .
H22A H 0.5373 0.7170 0.2282 0.137 Uiso 1 1 calc R U
H22B H 0.5128 0.7357 0.0988 0.137 Uiso 1 1 calc R U
H22C H 0.5093 0.6820 0.1366 0.137 Uiso 1 1 calc R U
C23 C 0.34126(18) 0.7517(2) 0.4597(5) 0.0395(12) Uani 1 1 d . .
C24 C 0.32444(19) 0.7970(2) 0.4863(5) 0.0443(13) Uani 1 1 d . .
C25 C 0.28200(19) 0.7925(2) 0.5590(5) 0.0462(14) Uani 1 1 d . .
C26 C 0.27394(19) 0.7444(2) 0.5766(6) 0.0501(15) Uani 1 1 d . .
C27 C 0.3093(2) 0.7193(2) 0.5177(6) 0.0481(14) Uani 1 1 d . .
C28 C 0.3456(2) 0.8420(2) 0.4409(6) 0.0513(17) Uani 1 1 d . .
H28A H 0.3779 0.8367 0.4155 0.077 Uiso 1 1 calc R U
H28B H 0.3445 0.8648 0.5116 0.077 Uiso 1 1 calc R U
H28C H 0.3281 0.8538 0.3661 0.077 Uiso 1 1 calc R U
C29 C 0.2501(2) 0.8309(3) 0.5952(6) 0.0579(17) Uani 1 1 d . .
H29A H 0.2226 0.8299 0.5396 0.087 Uiso 1 1 calc R U
H29B H 0.2660 0.8606 0.5834 0.087 Uiso 1 1 calc R U
H29C H 0.2409 0.8275 0.6863 0.087 Uiso 1 1 calc R U
C30 C 0.23347(19) 0.7249(3) 0.6502(8) 0.0670(19) Uani 1 1 d . .
H30A H 0.2075 0.7198 0.5904 0.100 Uiso 1 1 calc R U
H30B H 0.2241 0.7469 0.7180 0.100 Uiso 1 1 calc R U
H30C H 0.2424 0.6955 0.6904 0.100 Uiso 1 1 calc R U
C31 C 0.3121(2) 0.6668(2) 0.5034(7) 0.0588(17) Uani 1 1 d . .
H31A H 0.3159 0.6527 0.5894 0.088 Uiso 1 1 calc R U
H31B H 0.3386 0.6587 0.4484 0.088 Uiso 1 1 calc R U
H31C H 0.2835 0.6553 0.4634 0.088 Uiso 1 1 calc R U
C32 C 0.35172(18) 0.9004(2) 0.8687(5) 0.0406(12) Uani 1 1 d . .
C33 C 0.3288(2) 0.9213(2) 0.7678(6) 0.0524(15) Uani 1 1 d . .
H33 H 0.3085 0.9036 0.7145 0.063 Uiso 1 1 calc R U
C34 C 0.3349(2) 0.9677(3) 0.7434(7) 0.0577(16) Uani 1 1 d . .
H34 H 0.3184 0.9818 0.6739 0.069 Uiso 1 1 calc R U
C35 C 0.3646(2) 0.9943(2) 0.8178(8) 0.0610(18) Uani 1 1 d . .
C36 C 0.3863(3) 0.9730(3) 0.9195(8) 0.067(2) Uani 1 1 d . .
H36 H 0.4063 0.9908 0.9733 0.081 Uiso 1 1 calc R U
C37 C 0.3802(2) 0.9261(3) 0.9474(6) 0.0539(16) Uani 1 1 d . .
H37 H 0.3955 0.9123 1.0194 0.065 Uiso 1 1 calc R U
C38 C 0.3735(4) 1.0448(3) 0.7840(13) 0.107(4) Uani 1 1 d . .
H38A H 0.3947 1.0465 0.7096 0.161 Uiso 1 1 calc R U
H38B H 0.3875 1.0605 0.8588 0.161 Uiso 1 1 calc R U
H38C H 0.3442 1.0599 0.7617 0.161 Uiso 1 1 calc R U

loop_
_atom_site_aniso_label
_atom_site_aniso_U_11
_atom_site_aniso_U_22
_atom_site_aniso_U_33
_atom_site_aniso_U_23
_atom_site_aniso_U_13
_atom_site_aniso_U_12
Rh1 0.03169(18) 0.0568(2) 0.03040(16) 0.0068(2) -0.0006(2) -0.01555(16)
Cl1 0.0598(10) 0.0744(11) 0.0439(8) 0.0231(7) 0.0120(7) -0.0181(8)
S1 0.0271(7) 0.0670(10) 0.0281(6) 0.0045(6) 0.0032(5) -0.0027(6)
O1 0.0248(17) 0.082(3) 0.047(2) -0.001(2) 0.0070(16) -0.0054(18)
O2 0.043(2) 0.085(3) 0.0267(18) 0.0062(19) 0.0063(16) 0.002(2)
N1 0.0332(18) 0.041(2) 0.029(2) 0.0112(18) 0.0013(16) -0.0085(15)
N2 0.0260(19) 0.056(3) 0.0212(18) 0.0012(17) 0.0058(15) -0.0068(18)
C1 0.029(2) 0.042(2) 0.025(2) 0.0058(17) 0.0006(16) -0.0069(18)
C2 0.031(2) 0.052(3) 0.021(2) 0.0048(19) 0.0009(17) -0.010(2)
C3 0.030(2) 0.039(3) 0.029(2) 0.0046(19) 0.0000(18) -0.0036(19)
C4 0.039(3) 0.052(3) 0.042(3) 0.013(2) 0.005(2) 0.000(2)
C5 0.034(2) 0.082(4) 0.064(4) 0.011(4) 0.022(4) 0.005(3)
C6 0.040(3) 0.085(5) 0.053(4) 0.001(3) 0.007(3) 0.018(3)
C7 0.057(4) 0.078(5) 0.034(3) 0.010(3) -0.003(3) 0.016(3)
C8 0.044(3) 0.076(4) 0.034(3) 0.018(3) 0.009(2) 0.005(3)
C9 0.024(2) 0.048(3) 0.035(2) -0.008(2) 0.0035(18) 0.000(2)
C10 0.049(4) 0.068(4) 0.070(4) -0.018(4) -0.026(3) 0.001(3)
C11 0.064(5) 0.070(5) 0.114(7) -0.032(5) -0.041(5) -0.006(4)
C12 0.051(4) 0.050(4) 0.128(8) -0.027(5) -0.002(4) -0.010(3)
C13 0.050(3) 0.046(3) 0.070(4) -0.008(3) 0.015(3) -0.006(3)
C14 0.039(3) 0.050(3) 0.045(3) -0.009(2) 0.011(2) -0.007(2)
C15 0.046(3) 0.043(3) 0.035(3) 0.005(2) -0.002(2) -0.008(2)
C16 0.054(3) 0.041(3) 0.027(2) 0.000(2) 0.000(2) -0.016(2)
C17 0.049(3) 0.058(4) 0.041(3) -0.005(3) 0.000(3) 0.003(3)
C18 0.064(4) 0.079(5) 0.040(3) -0.010(3) 0.014(3) -0.015(4)
C19 0.080(5) 0.081(5) 0.029(3) 0.005(3) 0.007(3) -0.009(4)
C20 0.054(4) 0.067(4) 0.033(3) 0.007(3) -0.004(2) -0.010(3)
C21 0.043(3) 0.048(3) 0.029(2) 0.005(2) -0.001(2) -0.017(2)
C22 0.087(5) 0.126(7) 0.061(5) -0.015(6) 0.029(5) 0.017(5)
C23 0.034(2) 0.060(3) 0.025(2) 0.009(2) -0.0122(19) -0.014(2)
C24 0.037(3) 0.065(4) 0.031(2) 0.008(2) -0.010(2) -0.013(3)
C25 0.035(3) 0.073(4) 0.031(2) -0.009(3) -0.010(2) -0.012(3)
C26 0.034(3) 0.080(4) 0.037(3) 0.002(3) -0.003(2) -0.020(3)
C27 0.036(3) 0.069(4) 0.039(3) -0.002(3) 0.002(2) -0.015(3)
C28 0.059(4) 0.054(4) 0.042(3) 0.020(3) -0.011(3) -0.024(3)
C29 0.039(3) 0.093(5) 0.042(3) -0.003(3) -0.015(3) -0.009(3)
C30 0.039(3) 0.110(5) 0.052(4) -0.007(4) 0.004(3) -0.035(3)
C31 0.054(4) 0.068(4) 0.055(4) 0.001(3) 0.003(3) -0.025(3)
C32 0.034(3) 0.060(3) 0.028(2) -0.007(2) 0.0061(19) 0.001(2)
C33 0.045(3) 0.062(4) 0.050(3) -0.010(3) -0.008(3) -0.007(3)
C34 0.054(4) 0.067(4) 0.052(4) -0.006(3) -0.003(3) 0.006(3)
C35 0.053(4) 0.061(4) 0.070(4) -0.027(3) 0.003(3) 0.016(3)
C36 0.057(4) 0.073(5) 0.072(5) -0.045(4) 0.009(4) 0.009(4)
C37 0.038(3) 0.082(5) 0.041(3) -0.024(3) 0.000(2) 0.015(3)
C38 0.102(7) 0.051(5) 0.168(11) -0.024(6) -0.032(7) 0.019(5)

loop_
_atom_type_symbol
_atom_type_description
_atom_type_scat_dispersion_real
_atom_type_scat_dispersion_imag
_atom_type_scat_source
C C 0.0033 0.0016 'International Tables Vol C Tables 4.2.6.8 and 6.1.1.4'
H H 0.0000 0.0000 'International Tables Vol C Tables 4.2.6.8 and 6.1.1.4'
N N 0.0061 0.0033 'International Tables Vol C Tables 4.2.6.8 and 6.1.1.4'
O O 0.0106 0.0060 'International Tables Vol C Tables 4.2.6.8 and 6.1.1.4'
S S 0.1246 0.1234 'International Tables Vol C Tables 4.2.6.8 and 6.1.1.4'
Cl Cl 0.1484 0.1585 'International Tables Vol C Tables 4.2.6.8 and 6.1.1.4'
Rh Rh -1.1178 0.9187 'International Tables Vol C Tables 4.2.6.8 and 6.1.1.4'

loop_
_geom_angle_atom_site_label_1
_geom_angle_atom_site_label_2
_geom_angle_atom_site_label_3
_geom_angle
C23 Rh1 N1 92.74(19)
C23 Rh1 C27 40.0(2)
N1 Rh1 C27 106.6(2)
C23 Rh1 C24 39.1(2)
N1 Rh1 C24 116.68(19)
C27 Rh1 C24 65.6(2)
C23 Rh1 N2 127.48(18)
N1 Rh1 N2 78.38(16)
C27 Rh1 N2 165.5(2)
C24 Rh1 N2 99.96(19)
C23 Rh1 C26 64.8(2)
N1 Rh1 C26 143.1(2)
C27 Rh1 C26 37.6(2)
C24 Rh1 C26 64.3(2)
N2 Rh1 C26 138.5(2)
C23 Rh1 C25 65.0(2)
N1 Rh1 C25 155.12(19)
C27 Rh1 C25 64.0(2)
C24 Rh1 C25 38.7(2)
N2 Rh1 C25 105.7(2)
C26 Rh1 C25 37.7(2)
C23 Rh1 Cl1 138.17(16)
N1 Rh1 Cl1 82.59(12)
C27 Rh1 Cl1 101.67(18)
C24 Rh1 Cl1 158.75(15)
N2 Rh1 Cl1 92.41(12)
C26 Rh1 Cl1 95.04(16)
C25 Rh1 Cl1 121.13(16)
O1 S1 O2 118.5(3)
O1 S1 N2 108.4(2)
O2 S1 N2 112.3(2)
O1 S1 C32 105.2(3)
O2 S1 C32 105.8(3)
N2 S1 C32 105.6(2)
C15 N1 C1 116.0(4)
C15 N1 Rh1 114.2(3)
C1 N1 Rh1 108.8(3)
C15 N1 H1A 105.6
C1 N1 H1A 105.6
Rh1 N1 H1A 105.6
C2 N2 S1 113.7(3)
C2 N2 Rh1 113.5(3)
S1 N2 Rh1 119.8(2)
N1 C1 C3 112.4(4)
N1 C1 C2 106.6(4)
C3 C1 C2 112.5(4)
N1 C1 H1 108.4
C3 C1 H1 108.4
C2 C1 H1 108.4
N2 C2 C9 114.4(5)
N2 C2 C1 107.4(4)
C9 C2 C1 109.8(4)
N2 C2 H2 108.3
C9 C2 H2 108.3
C1 C2 H2 108.3
C4 C3 C8 117.7(5)
C4 C3 C1 120.9(4)
C8 C3 C1 121.4(4)
C3 C4 C5 121.6(5)
C3 C4 H4 119.2
C5 C4 H4 119.2
C6 C5 C4 120.0(6)
C6 C5 H5 120.0
C4 C5 H5 120.0
C7 C6 C5 119.4(6)
C7 C6 H6 120.3
C5 C6 H6 120.3
C6 C7 C8 120.9(6)
C6 C7 H7 119.6
C8 C7 H7 119.6
C7 C8 C3 120.3(5)
C7 C8 H8 119.8
C3 C8 H8 119.8
C14 C9 C10 118.8(6)
C14 C9 C2 121.8(5)
C10 C9 C2 119.4(5)
C9 C10 C11 119.7(8)
C9 C10 H10 120.1
C11 C10 H10 120.1
C12 C11 C10 120.8(7)
C12 C11 H11 119.6
C10 C11 H11 119.6
C13 C12 C11 120.1(7)
C13 C12 H12 119.9
C11 C12 H12 119.9
C12 C13 C14 119.1(7)
C12 C13 H13 120.4
C14 C13 H13 120.4
C9 C14 C13 121.4(6)
C9 C14 H14 119.3
C13 C14 H14 119.3
N1 C15 C16 113.1(4)
N1 C15 H15A 109.0
C16 C15 H15A 109.0
N1 C15 H15B 109.0
C16 C15 H15B 109.0
H15A C15 H15B 107.8
C17 C16 C21 119.2(5)
C17 C16 C15 117.0(5)
C21 C16 C15 123.8(5)
C18 C17 C16 122.3(6)
C18 C17 H17 118.8
C16 C17 H17 118.8
C17 C18 C19 118.2(6)
C17 C18 C22 120.7(7)
C19 C18 C22 121.1(7)
C20 C19 C18 120.8(6)
C20 C19 H19 119.6
C18 C19 H19 119.6
C19 C20 C21 121.5(6)
C19 C20 H20 119.2
C21 C20 H20 119.2
C20 C21 C16 118.0(5)
C20 C21 C23 118.8(5)
C16 C21 C23 123.2(5)
C18 C22 H22A 109.5
C18 C22 H22B 109.5
H22A C22 H22B 109.5
C18 C22 H22C 109.5
H22A C22 H22C 109.5
H22B C22 H22C 109.5
C24 C23 C27 107.4(5)
C24 C23 C21 125.6(5)
C27 C23 C21 127.0(6)
C24 C23 Rh1 72.0(3)
C27 C23 Rh1 70.8(3)
C21 C23 Rh1 120.8(3)
C23 C24 C25 107.8(5)
C23 C24 C28 126.4(5)
C25 C24 C28 125.7(6)
C23 C24 Rh1 68.8(3)
C25 C24 Rh1 73.0(3)
C28 C24 Rh1 126.0(4)
C26 C25 C24 107.2(5)
C26 C25 C29 126.6(6)
C24 C25 C29 125.9(6)
C26 C25 Rh1 70.3(3)
C24 C25 Rh1 68.3(3)
C29 C25 Rh1 131.7(4)
C27 C26 C25 109.5(5)
C27 C26 C30 126.6(7)
C25 C26 C30 123.9(6)
C27 C26 Rh1 68.8(3)
C25 C26 Rh1 72.0(3)
C30 C26 Rh1 124.8(4)
C26 C27 C23 108.1(6)
C26 C27 C31 126.8(5)
C23 C27 C31 124.8(6)
C26 C27 Rh1 73.6(4)
C23 C27 Rh1 69.1(3)
C31 C27 Rh1 127.5(5)
C24 C28 H28A 109.5
C24 C28 H28B 109.5
H28A C28 H28B 109.5
C24 C28 H28C 109.5
H28A C28 H28C 109.5
H28B C28 H28C 109.5
C25 C29 H29A 109.5
C25 C29 H29B 109.5
H29A C29 H29B 109.5
C25 C29 H29C 109.5
H29A C29 H29C 109.5
H29B C29 H29C 109.5
C26 C30 H30A 109.5
C26 C30 H30B 109.5
H30A C30 H30B 109.5
C26 C30 H30C 109.5
H30A C30 H30C 109.5
H30B C30 H30C 109.5
C27 C31 H31A 109.5
C27 C31 H31B 109.5
H31A C31 H31B 109.5
C27 C31 H31C 109.5
H31A C31 H31C 109.5
H31B C31 H31C 109.5
C37 C32 C33 119.8(6)
C37 C32 S1 121.8(5)
C33 C32 S1 118.3(4)
C32 C33 C34 120.3(6)
C32 C33 H33 119.8
C34 C33 H33 119.8
C33 C34 C35 121.4(7)
C33 C34 H34 119.3
C35 C34 H34 119.3
C36 C35 C34 117.3(7)
C36 C35 C38 121.9(7)
C34 C35 C38 120.7(8)
C35 C36 C37 122.4(7)
C35 C36 H36 118.8
C37 C36 H36 118.8
C32 C37 C36 118.7(7)
C32 C37 H37 120.6
C36 C37 H37 120.6
C35 C38 H38A 109.5
C35 C38 H38B 109.5
H38A C38 H38B 109.5
C35 C38 H38C 109.5
H38A C38 H38C 109.5
H38B C38 H38C 109.5

loop_
_geom_bond_atom_site_label_1
_geom_bond_atom_site_label_2
_geom_bond_distance
Rh1 C23 2.098(5)
Rh1 N1 2.108(4)
Rh1 C27 2.121(6)
Rh1 C24 2.140(5)
Rh1 N2 2.147(4)
Rh1 C26 2.182(5)
Rh1 C25 2.204(6)
Rh1 Cl1 2.4067(15)
S1 O1 1.439(4)
S1 O2 1.439(4)
S1 N2 1.605(4)
S1 C32 1.777(6)
N1 C15 1.474(7)
N1 C1 1.482(6)
N1 H1A 1.0000
N2 C2 1.477(6)
C1 C3 1.521(6)
C1 C2 1.536(7)
C1 H1 1.0000
C2 C9 1.515(7)
C2 H2 1.0000
C3 C4 1.377(7)
C3 C8 1.397(7)
C4 C5 1.387(8)
C4 H4 0.9500
C5 C6 1.370(10)
C5 H5 0.9500
C6 C7 1.370(9)
C6 H6 0.9500
C7 C8 1.386(9)
C7 H7 0.9500
C8 H8 0.9500
C9 C14 1.375(8)
C9 C10 1.381(8)
C10 C11 1.388(11)
C10 H10 0.9500
C11 C12 1.369(13)
C11 H11 0.9500
C12 C13 1.367(11)
C12 H12 0.9500
C13 C14 1.392(8)
C13 H13 0.9500
C14 H14 0.9500
C15 C16 1.516(7)
C15 H15A 0.9900
C15 H15B 0.9900
C16 C17 1.383(8)
C16 C21 1.408(8)
C17 C18 1.378(9)
C17 H17 0.9500
C18 C19 1.389(10)
C18 C22 1.521(10)
C19 C20 1.364(9)
C19 H19 0.9500
C20 C21 1.397(8)
C20 H20 0.9500
C21 C23 1.490(8)
C22 H22A 0.9800
C22 H22B 0.9800
C22 H22C 0.9800
C23 C24 1.420(9)
C23 C27 1.444(8)
C24 C25 1.441(8)
C24 C28 1.508(8)
C25 C26 1.419(9)
C25 C29 1.487(9)
C26 C27 1.389(9)
C26 C30 1.500(8)
C27 C31 1.523(10)
C28 H28A 0.9800
C28 H28B 0.9800
C28 H28C 0.9800
C29 H29A 0.9800
C29 H29B 0.9800
C29 H29C 0.9800
C30 H30A 0.9800
C30 H30B 0.9800
C30 H30C 0.9800
C31 H31A 0.9800
C31 H31B 0.9800
C31 H31C 0.9800
C32 C37 1.373(8)
C32 C33 1.371(9)
C33 C34 1.374(10)
C33 H33 0.9500
C34 C35 1.382(10)
C34 H34 0.9500
C35 C36 1.366(11)
C35 C38 1.519(12)
C36 C37 1.394(11)
C36 H36 0.9500
C37 H37 0.9500
C38 H38A 0.9800
C38 H38B 0.9800
C38 H38C 0.9800
